data_4082454
loop_
_publ_author_name
'Sietzen, Malte'
'Wadepohl, Hubert'
'Ballmann, Joachim'

_publ_section_title
;
 A Novel Trisamidophosphine Ligand and Its Group(IV) Metal Complexes
;
_journal_issue 3
_journal_name_full Organometallics
_journal_page_first 612
_journal_paper_doi 10.1021/om401018f
_journal_volume 33
_journal_year 2014
_chemical_formula_moiety 'C45 H45 Cl N3 P Zr, 2(C7 H8)'
_chemical_formula_sum 'C62.5 H65 Cl N3 P Zr'
_chemical_formula_weight 1015.81
_chemical_properties_physical air-sensitive
_space_group_crystal_system triclinic
_space_group_IT_number 2
_space_group_name_Hall '-P 1'
_space_group_name_H-M_alt 'P -1'
_symmetry_cell_setting triclinic
_symmetry_Int_Tables_number 2
_symmetry_space_group_name_Hall '-P 1'
_symmetry_space_group_name_H-M 'P -1'
_atom_sites_solution_hydrogens geom
_atom_sites_solution_primary iterative
_atom_sites_solution_secondary difmap
_audit_block_code ba_ms1
_audit_creation_date
;
'Tue Dec 18 11:32:33 2012'
;
_audit_update_record 'Wed Oct  2 16:04:24 CEST 2013'
_cell_angle_alpha 69.1157(12)
_cell_angle_beta 80.0360(12)
_cell_angle_gamma 80.8870(12)
_cell_formula_units_Z 2
_cell_length_a 10.53327(16)
_cell_length_b 15.8299(2)
_cell_length_c 16.9562(2)
_cell_measurement_reflns_used 53571
_cell_measurement_temperature 110(1)
_cell_measurement_theta_max 71.7130
_cell_measurement_theta_min 4.7120
_cell_volume 2587.29(6)
_computing_cell_refinement
;
CrysAlisPro, Agilent Technologies,
Version 1.171.36.24 (release 03-12-2012 CrysAlis171 .NET)
(compiled Dec  3 2012,18:21:49)
;
_computing_data_collection
;
CrysAlisPro, Agilent Technologies,
Version 1.171.36.24 (release 03-12-2012 CrysAlis171 .NET)
(compiled Dec  3 2012,18:21:49)
;
_computing_data_reduction
;
CrysAlisPro, Agilent Technologies,
Version 1.171.36.24 (release 03-12-2012 CrysAlis171 .NET)
(compiled Dec  3 2012,18:21:49)
;
_computing_molecular_graphics
;
O. V. Dolomanov, L. J. Bourhis, R. J. Gildea, J. A. K. Howard and H. Puschmann,
OLEX2: a complete structure solution, refinement and analysis program.
J. Appl. Cryst. (2009). 42, 339-341.
;
_computing_publication_material 'encif (Wadepohl, 2009-13); encifer 1.4 (CCDC, 2011)'
_computing_structure_refinement
;
SHELX, G.M. Sheldrick, Acta Cryst.
(2008). A64, 112-122
;
_computing_structure_solution 'SUPERFLIP (Palatinus, 2007-2009)'
_diffrn_ambient_temperature 110(1)
_diffrn_detector 'CCD plate'
_diffrn_detector_area_resol_mean 7.9621
_diffrn_detector_type 'Agilent EOS'
_diffrn_measured_fraction_theta_full 0.9850
_diffrn_measured_fraction_theta_max 0.9699
_diffrn_measurement_details
;
  1 omega  -66.00   26.00   1.0000    1.0000
omega____ theta____ kappa____ phi______ frames
    -        0.0000  -38.0000   60.0000 92

  2 omega  -54.00   20.00   1.0000    1.0000
omega____ theta____ kappa____ phi______ frames
    -        0.0000  -57.0000    0.0000 74

  3 omega  -18.00   47.00   1.0000    1.0000
omega____ theta____ kappa____ phi______ frames
    -        0.0000   57.0000  150.0000 65

  4 omega    6.00   31.00   1.0000    1.0000
omega____ theta____ kappa____ phi______ frames
    -       26.0000   66.0000  -22.7257 25

  5 omega    3.00   28.00   1.0000    4.0000
omega____ theta____ kappa____ phi______ frames
    -       34.0000   78.0000  116.7839 25

  6 omega  -47.00  -11.00   1.0000    4.0000
omega____ theta____ kappa____ phi______ frames
    -      -34.0000  -66.0000  -44.8578 36

  7 omega    8.00   37.00   1.0000    4.0000
omega____ theta____ kappa____ phi______ frames
    -       38.0000   80.0000    5.0591 29

  8 omega    6.00   31.00   1.0000    4.0000
omega____ theta____ kappa____ phi______ frames
    -       38.0000   80.0000 -157.6986 25

  9 omega   11.00   36.00   1.0000    4.0000
omega____ theta____ kappa____ phi______ frames
    -       42.0000   79.0000   -9.7542 25

 10 omega  -64.00   24.00   1.0000    4.0000
omega____ theta____ kappa____ phi______ frames
    -      -42.5000   64.0000  -90.0000 88

 11 omega  -42.00  -13.00   1.0000    4.0000
omega____ theta____ kappa____ phi______ frames
    -      -42.5000  -77.0000  -90.0000 29

 12 omega  -43.00  -14.00   1.0000    4.0000
omega____ theta____ kappa____ phi______ frames
    -      -42.5000  -77.0000 -150.0000 29

 13 omega -113.00  -78.00   1.0000    4.0000
omega____ theta____ kappa____ phi______ frames
    -      -42.5000  -77.0000 -150.0000 35

 14 omega -112.00  -86.00   1.0000    4.0000
omega____ theta____ kappa____ phi______ frames
    -      -42.5000  -77.0000  -90.0000 26

 15 omega  -45.00  -19.00   1.0000    4.0000
omega____ theta____ kappa____ phi______ frames
    -      -42.5000   38.0000    0.0000 26

 16 omega   15.00   40.00   1.0000    4.0000
omega____ theta____ kappa____ phi______ frames
    -       46.0000   79.0000  -38.7402 25

 17 omega   15.00   40.00   1.0000    4.0000
omega____ theta____ kappa____ phi______ frames
    -       46.0000   79.0000   40.7454 25

 18 omega   19.00   45.00   1.0000    4.0000
omega____ theta____ kappa____ phi______ frames
    -       46.0000   77.0000  130.3797 26

 19 omega   15.00   40.00   1.0000    4.0000
omega____ theta____ kappa____ phi______ frames
    -       46.0000   78.0000  108.5665 25

 20 omega   15.00   40.00   1.0000    4.0000
omega____ theta____ kappa____ phi______ frames
    -       46.0000   79.0000  162.3759 25

 21 omega   19.00   45.00   1.0000    4.0000
omega____ theta____ kappa____ phi______ frames
    -       46.0000   77.0000  -60.4210 26

 22 omega   14.00   39.00   1.0000    4.0000
omega____ theta____ kappa____ phi______ frames
    -       46.0000   80.0000  -90.6943 25

 23 omega   20.00   48.00   1.0000    4.0000
omega____ theta____ kappa____ phi______ frames
    -       50.0000   77.0000 -138.3841 28

 24 omega   19.00   44.00   1.0000    4.0000
omega____ theta____ kappa____ phi______ frames
    -       50.0000   79.0000 -124.4071 25

 25 omega   20.00   45.00   1.0000    4.0000
omega____ theta____ kappa____ phi______ frames
    -       50.0000   78.0000  -18.5970 25

 26 omega   22.00   48.00   1.0000    4.0000
omega____ theta____ kappa____ phi______ frames
    -       50.0000   77.0000  148.9451 26

 27 omega   26.00   52.00   1.0000    4.0000
omega____ theta____ kappa____ phi______ frames
    -       54.0000   77.0000  150.3879 26

 28 omega   27.00   69.00   1.0000    4.0000
omega____ theta____ kappa____ phi______ frames
    -       54.0000   75.0000 -101.4268 42

 29 omega   23.00   48.00   1.0000    4.0000
omega____ theta____ kappa____ phi______ frames
    -       54.0000   78.0000   59.6688 25

 30 omega   88.00  115.00   1.0000    4.0000
omega____ theta____ kappa____ phi______ frames
    -       54.0000   77.0000 -163.4270 27

 31 omega   25.00   51.00   1.0000    4.0000
omega____ theta____ kappa____ phi______ frames
    -       54.0000   77.0000 -163.4270 26

 32 omega   26.00   52.00   1.0000    4.0000
omega____ theta____ kappa____ phi______ frames
    -       54.0000   76.0000   33.5306 26

 33 omega   29.00   55.00   1.0000    4.0000
omega____ theta____ kappa____ phi______ frames
    -       58.0000   76.0000   -2.7375 26

 34 omega   32.00   58.00   1.0000    4.0000
omega____ theta____ kappa____ phi______ frames
    -       58.0000   73.0000   90.1250 26

 35 omega   29.00   59.00   1.0000    4.0000
omega____ theta____ kappa____ phi______ frames
    -       58.0000   76.0000 -132.9580 30

 36 omega   29.00   57.00   1.0000    4.0000
omega____ theta____ kappa____ phi______ frames
    -       58.0000   76.0000  -64.2233 28

 37 omega   29.00   55.00   1.0000    4.0000
omega____ theta____ kappa____ phi______ frames
    -       58.0000   75.0000  156.3327 26

 38 omega   30.00   56.00   1.0000    4.0000
omega____ theta____ kappa____ phi______ frames
    -       58.0000   75.0000  179.6043 26

 39 omega   36.00   64.00   1.0000    4.0000
omega____ theta____ kappa____ phi______ frames
    -       62.0000   72.0000  163.1529 28

 40 omega   37.00   63.00   1.0000    4.0000
omega____ theta____ kappa____ phi______ frames
    -       62.0000   76.0000   55.3833 26

 41 omega   37.00   63.00   1.0000    4.0000
omega____ theta____ kappa____ phi______ frames
    -       62.0000   74.0000   -2.9300 26

 42 omega   37.00   63.00   1.0000    4.0000
omega____ theta____ kappa____ phi______ frames
    -       62.0000   69.0000   47.6118 26

 43 omega   65.00   96.00   1.0000    4.0000
omega____ theta____ kappa____ phi______ frames
    -       66.0000  -80.0000   89.6231 31

 44 omega   43.00   69.00   1.0000    4.0000
omega____ theta____ kappa____ phi______ frames
    -       66.0000   67.0000    0.0876 26

 45 omega   43.00   69.00   1.0000    4.0000
omega____ theta____ kappa____ phi______ frames
    -       66.0000   64.0000  -55.0322 26

 46 omega   78.00  110.00   1.0000    4.0000
omega____ theta____ kappa____ phi______ frames
    -       66.0000   71.0000 -102.2575 32

 47 omega   39.00   73.00   1.0000    4.0000
omega____ theta____ kappa____ phi______ frames
    -       66.0000   71.0000 -102.2575 34

 48 omega   40.00   66.00   1.0000    4.0000
omega____ theta____ kappa____ phi______ frames
    -       66.0000   77.0000 -130.0579 26

 49 omega    2.00   97.00   1.0000    4.0000
omega____ theta____ kappa____ phi______ frames
    -       66.0000  -80.0000   35.5159 95

 50 omega  107.00  132.00   1.0000    4.0000
omega____ theta____ kappa____ phi______ frames
    -       66.0000   49.0000  -18.2221 25

 51 omega   54.00  104.00   1.0000    4.0000
omega____ theta____ kappa____ phi______ frames
    -       66.0000   49.0000  -18.2221 50

 52 omega   37.00   68.00   1.0000    4.0000
omega____ theta____ kappa____ phi______ frames
    -       66.0000   76.0000   98.9454 31

 53 omega   48.00   73.00   1.0000    4.0000
omega____ theta____ kappa____ phi______ frames
    -       70.0000   66.0000   32.5726 25

 54 omega   49.00   80.00   1.0000    4.0000
omega____ theta____ kappa____ phi______ frames
    -       70.0000   53.0000 -175.2818 31

 55 omega   40.00   67.00   1.0000    4.0000
omega____ theta____ kappa____ phi______ frames
    -       70.0000   77.0000   48.5136 27

 56 omega   48.00   77.00   1.0000    4.0000
omega____ theta____ kappa____ phi______ frames
    -       70.0000   62.0000  -60.0729 29

 57 omega   55.00   80.00   1.0000    4.0000
omega____ theta____ kappa____ phi______ frames
    -       70.0000   61.0000 -124.0208 25

 58 omega   40.00  138.00   1.0000    4.0000
omega____ theta____ kappa____ phi______ frames
    -       70.0000   77.0000  113.8869 98

 59 omega   57.00   82.00   1.0000    4.0000
omega____ theta____ kappa____ phi______ frames
    -       74.0000  -80.0000  170.7351 25

 60 omega   54.00  141.00   1.0000    4.0000
omega____ theta____ kappa____ phi______ frames
    -       74.0000   68.0000  -64.3919 87

 61 omega   13.00   39.00   1.0000    4.0000
omega____ theta____ kappa____ phi______ frames
    -       74.0000  -80.0000  170.7351 26

 62 omega   50.00  132.00   1.0000    4.0000
omega____ theta____ kappa____ phi______ frames
    -       74.0000   41.0000   14.2333 82

 63 omega   53.00   79.00   1.0000    4.0000
omega____ theta____ kappa____ phi______ frames
    -       74.0000   58.0000 -144.5583 26

 64 omega   64.00   91.00   1.0000    4.0000
omega____ theta____ kappa____ phi______ frames
    -       74.0000  -79.0000   45.5504 27

 65 omega   57.00   83.00   1.0000    4.0000
omega____ theta____ kappa____ phi______ frames
    -       74.0000   50.0000    8.8580 26

 66 omega    8.00  109.00   1.0000    4.0000
omega____ theta____ kappa____ phi______ frames
    -       78.0000  -80.0000  -72.1544 101

 67 omega   59.00   94.00   1.0000    4.0000
omega____ theta____ kappa____ phi______ frames
    -       78.0000   54.0000  -76.8833 35

 68 omega   55.00   81.00   1.0000    4.0000
omega____ theta____ kappa____ phi______ frames
    -       78.0000   64.0000  171.5959 26

 69 omega   57.00   89.00   1.0000    4.0000
omega____ theta____ kappa____ phi______ frames
    -       78.0000   56.0000  109.7825 32

 70 omega   60.00   97.00   1.0000    4.0000
omega____ theta____ kappa____ phi______ frames
    -       82.0000   62.0000   74.3327 37

 71 omega   64.00  144.00   1.0000    4.0000
omega____ theta____ kappa____ phi______ frames
    -       82.0000   58.0000 -179.1253 80

 72 omega   60.00   86.00   1.0000    4.0000
omega____ theta____ kappa____ phi______ frames
    -       82.0000   62.0000   -6.9027 26

 73 omega   57.00   83.00   1.0000    5.0000
omega____ theta____ kappa____ phi______ frames
    -       86.0000   76.0000 -168.0591 26

 74 omega   63.00   91.00   1.0000    5.0000
omega____ theta____ kappa____ phi______ frames
    -       90.0000   72.0000  -18.2557 28

 75 omega   63.00  159.00   1.0000    5.0000
omega____ theta____ kappa____ phi______ frames
    -       90.0000   72.0000 -135.9158 96

 76 omega   69.00  102.00   1.0000    5.0000
omega____ theta____ kappa____ phi______ frames
    -       90.0000   49.0000  120.2965 33

 77 omega   69.00  119.00   1.0000    5.0000
omega____ theta____ kappa____ phi______ frames
    -       90.0000   52.0000   39.1610 50

 78 omega   73.00   99.00   1.0000    5.0000
omega____ theta____ kappa____ phi______ frames
    -       94.0000   61.0000 -134.8559 26

 79 omega   68.00   94.00   1.0000    5.0000
omega____ theta____ kappa____ phi______ frames
    -       94.0000   70.0000   23.6378 26

 80 omega   75.00  169.00   1.0000    5.0000
omega____ theta____ kappa____ phi______ frames
    -       98.0000   47.0000  127.1584 94

 81 omega   87.00  136.00   1.0000    5.0000
omega____ theta____ kappa____ phi______ frames
    -      110.2342   38.0000   30.0000 49

 82 omega   85.00  133.00   1.0000    5.0000
omega____ theta____ kappa____ phi______ frames
    -      110.2342   38.0000    0.0000 48

 83 omega   88.00  159.00   1.0000    5.0000
omega____ theta____ kappa____ phi______ frames
    -      110.2342   38.0000  -30.0000 71

 84 omega   59.00  141.00   1.0000    5.0000
omega____ theta____ kappa____ phi______ frames
    -      110.2342  -80.0000  172.7581 82

 85 omega   98.00  125.00   1.0000    5.0000
omega____ theta____ kappa____ phi______ frames
    -      110.2342   50.0000   60.0000 27

 86 omega   88.00  177.00   1.0000    5.0000
omega____ theta____ kappa____ phi______ frames
    -      110.2342   64.0000   30.0000 89

 87 omega  149.00  176.00   1.0000    5.0000
omega____ theta____ kappa____ phi______ frames
    -      110.2342   64.0000 -180.0000 27

 88 omega   69.00  142.00   1.0000    5.0000
omega____ theta____ kappa____ phi______ frames
    -      110.2342  -80.0000    6.7379 73

 89 omega   89.00  114.00   1.0000    5.0000
omega____ theta____ kappa____ phi______ frames
    -      110.2342   64.0000 -180.0000 25

 90 omega   40.00   66.00   1.0000    5.0000
omega____ theta____ kappa____ phi______ frames
    -      110.2342  -80.0000    6.7379 26

 91 omega   85.00  115.00   1.0000    5.0000
omega____ theta____ kappa____ phi______ frames
    -      110.2342   38.0000  -60.0000 30

 92 omega   89.00  117.00   1.0000    5.0000
omega____ theta____ kappa____ phi______ frames
    -      110.2342   64.0000  120.0000 28

 93 omega   88.00  114.00   1.0000    5.0000
omega____ theta____ kappa____ phi______ frames
    -      110.2342   64.0000  -60.0000 26

 94 omega   88.00  116.00   1.0000    5.0000
omega____ theta____ kappa____ phi______ frames
    -      110.2342   64.0000 -120.0000 28

 95 omega   88.00  139.00   1.0000    5.0000
omega____ theta____ kappa____ phi______ frames
    -      110.2342  -77.0000   60.0000 51

 96 omega   81.00  107.00   1.0000    5.0000
omega____ theta____ kappa____ phi______ frames
    -      110.2342   77.0000    0.0000 26

 97 omega   85.00  176.00   1.0000    5.0000
omega____ theta____ kappa____ phi______ frames
    -      110.2342   38.0000 -150.0000 91

 98 omega   88.00  178.00   1.0000    5.0000
omega____ theta____ kappa____ phi______ frames
    -      110.2342   64.0000  150.0000 90

 99 omega   88.00  115.00   1.0000    5.0000
omega____ theta____ kappa____ phi______ frames
    -      110.2342   64.0000  -90.0000 27

100 omega   81.00  108.00   1.0000    5.0000
omega____ theta____ kappa____ phi______ frames
    -      110.2342   77.0000   60.0000 27

101 omega   85.00  150.00   1.0000    5.0000
omega____ theta____ kappa____ phi______ frames
    -      110.2342   38.0000  150.0000 65

102 omega  152.00  178.00   1.0000    5.0000
omega____ theta____ kappa____ phi______ frames
    -      110.2342   77.0000 -150.0000 26

103 omega   81.00  108.00   1.0000    5.0000
omega____ theta____ kappa____ phi______ frames
    -      110.2342   77.0000 -150.0000 27

104 omega   88.00  114.00   1.0000    5.0000
omega____ theta____ kappa____ phi______ frames
    -      110.2342   64.0000   60.0000 26

105 omega  139.00  165.00   1.0000    5.0000
omega____ theta____ kappa____ phi______ frames
    -      110.2342   77.0000  -60.0000 26

106 omega  133.00  172.00   1.0000    5.0000
omega____ theta____ kappa____ phi______ frames
    -      110.2342   77.0000    0.0000 39

107 omega   80.00  106.00   1.0000    5.0000
omega____ theta____ kappa____ phi______ frames
    -      110.2342   77.0000  -60.0000 26

108 omega  146.00  172.00   1.0000    5.0000
omega____ theta____ kappa____ phi______ frames
    -      110.2342   77.0000 -180.0000 26

109 omega   81.00  106.00   1.0000    5.0000
omega____ theta____ kappa____ phi______ frames
    -      110.2342   77.0000 -180.0000 25

110 omega  139.00  165.00   1.0000    5.0000
omega____ theta____ kappa____ phi______ frames
    -      110.2342   77.0000 -120.0000 26

111 omega   80.00  106.00   1.0000    5.0000
omega____ theta____ kappa____ phi______ frames
    -      110.2342   77.0000 -120.0000 26

112 omega  111.00  177.00   1.0000    5.0000
omega____ theta____ kappa____ phi______ frames
    -      110.2342   77.0000  -90.0000 66

113 omega   80.00  105.00   1.0000    5.0000
omega____ theta____ kappa____ phi______ frames
    -      110.2342   77.0000  -90.0000 25

114 omega   80.00  106.00   1.0000    5.0000
omega____ theta____ kappa____ phi______ frames
    -      110.2342   77.0000  150.0000 26

115 omega   81.00  108.00   1.0000    5.0000
omega____ theta____ kappa____ phi______ frames
    -      110.2342   77.0000  -30.0000 27

116 omega   88.00  178.00   1.0000    5.0000
omega____ theta____ kappa____ phi______ frames
    -      110.2342   64.0000  -30.0000 90

117 omega   80.00  177.00   1.0000    5.0000
omega____ theta____ kappa____ phi______ frames
    -      110.2342   77.0000   90.0000 97

118 omega  101.00  128.00   1.0000    5.0000
omega____ theta____ kappa____ phi______ frames
    -      110.2342   50.0000 -120.0000 27

119 omega   60.00  140.00   1.0000    5.0000
omega____ theta____ kappa____ phi______ frames
    -      110.2342  -80.0000  113.0770 80

120 omega  153.00  178.00   1.0000    5.0000
omega____ theta____ kappa____ phi______ frames
    -      110.2342   77.0000   30.0000 25

121 omega   82.00  108.00   1.0000    5.0000
omega____ theta____ kappa____ phi______ frames
    -      110.2342   77.0000   30.0000 26

122 omega   94.00  121.00   1.0000    5.0000
omega____ theta____ kappa____ phi______ frames
    -      110.2342   50.0000  -90.0000 27

123 omega  134.00  172.00   1.0000    5.0000
omega____ theta____ kappa____ phi______ frames
    -      110.2342   77.0000  120.0000 38

124 omega   81.00  108.00   1.0000    5.0000
omega____ theta____ kappa____ phi______ frames
    -      110.2342   77.0000  120.0000 27

125 omega   89.00  177.00   1.0000    5.0000
omega____ theta____ kappa____ phi______ frames
    -      110.2342   38.0000 -120.0000 88

126 omega   84.00  171.00   1.0000    5.0000
omega____ theta____ kappa____ phi______ frames
    -      110.2342   70.0000   64.1152 87

127 omega   55.00  142.00   1.0000    5.0000
omega____ theta____ kappa____ phi______ frames
    -      110.2342  -80.0000  -46.0481 87

128 omega   87.00  113.00   1.0000    5.0000
omega____ theta____ kappa____ phi______ frames
    -      110.2342   42.0000  -40.4444 26

129 omega   69.00  112.00   1.0000    5.0000
omega____ theta____ kappa____ phi______ frames
    -      110.2342  -80.0000 -126.2416 43

130 omega   66.00   93.00   1.0000    5.0000
omega____ theta____ kappa____ phi______ frames
    -      110.2342  -80.0000 -112.9948 27

131 omega  -69.00   21.00   1.0000    1.0000
omega____ theta____ kappa____ phi______ frames
    -        0.0000  -57.0000   30.0000 90

132 omega  -26.00   72.00   1.0000    1.0000
omega____ theta____ kappa____ phi______ frames
    -        0.0000   38.0000   60.0000 98

133 omega  -73.00   44.00   1.0000    1.0000
omega____ theta____ kappa____ phi______ frames
    -        0.0000  -19.0000 -120.0000 117

134 omega  -69.00   21.00   1.0000    1.0000
omega____ theta____ kappa____ phi______ frames
    -        0.0000  -57.0000   60.0000 90

135 omega    3.00   94.00   1.0000    1.0000
omega____ theta____ kappa____ phi______ frames
    -       26.0000   66.0000  -22.7257 91

136 omega    6.00   46.00   1.0000    4.0000
omega____ theta____ kappa____ phi______ frames
    -       38.0000   80.0000    5.0591 40

137 omega  -50.00   30.00   1.0000    4.0000
omega____ theta____ kappa____ phi______ frames
    -      -42.5000   38.0000  150.0000 80

138 omega  -63.00   26.00   1.0000    4.0000
omega____ theta____ kappa____ phi______ frames
    -      -42.5000   57.0000    0.0000 89

139 omega   15.00   49.00   1.0000    4.0000
omega____ theta____ kappa____ phi______ frames
    -       46.0000   78.0000  108.5665 34

140 omega   19.00   47.00   1.0000    4.0000
omega____ theta____ kappa____ phi______ frames
    -       50.0000   79.0000 -124.4071 28

141 omega   19.00   49.00   1.0000    4.0000
omega____ theta____ kappa____ phi______ frames
    -       50.0000   78.0000  -18.5970 30

142 omega   29.00  128.00   1.0000    4.0000
omega____ theta____ kappa____ phi______ frames
    -       58.0000   76.0000 -132.9580 99

143 omega   -9.00   93.00   1.0000    4.0000
omega____ theta____ kappa____ phi______ frames
    -       62.0000  -79.0000  -86.8318 102

144 omega   -9.00   93.00   1.0000    4.0000
omega____ theta____ kappa____ phi______ frames
    -       62.0000  -79.0000  -38.8862 102

145 omega   36.00  131.00   1.0000    4.0000
omega____ theta____ kappa____ phi______ frames
    -       62.0000   70.0000  -91.4691 95

146 omega   -5.00   20.00   1.0000    4.0000
omega____ theta____ kappa____ phi______ frames
    -       66.0000  -80.0000   89.6231 25

147 omega   36.00  136.00   1.0000    4.0000
omega____ theta____ kappa____ phi______ frames
    -       66.0000   77.0000 -130.0579 100

148 omega   40.00  140.00   1.0000    4.0000
omega____ theta____ kappa____ phi______ frames
    -       70.0000   77.0000  113.8869 100

149 omega   40.00  140.00   1.0000    4.0000
omega____ theta____ kappa____ phi______ frames
    -       70.0000   77.0000   48.5136 100

150 omega    3.00  106.00   1.0000    4.0000
omega____ theta____ kappa____ phi______ frames
    -       74.0000  -80.0000  170.7351 103

151 omega    3.00  105.00   1.0000    4.0000
omega____ theta____ kappa____ phi______ frames
    -       74.0000  -79.0000   45.5504 102

152 omega   50.00  142.00   1.0000    4.0000
omega____ theta____ kappa____ phi______ frames
    -       74.0000   68.0000  -64.3919 92

153 omega   57.00  147.00   1.0000    4.0000
omega____ theta____ kappa____ phi______ frames
    -       78.0000   56.0000  109.7825 90

154 omega   57.00  147.00   1.0000    4.0000
omega____ theta____ kappa____ phi______ frames
    -       78.0000   54.0000  -76.8833 90

155 omega   61.00  151.00   1.0000    4.0000
omega____ theta____ kappa____ phi______ frames
    -       82.0000   58.0000 -179.1253 90

156 omega   60.00  150.00   1.0000    4.0000
omega____ theta____ kappa____ phi______ frames
    -       82.0000   62.0000   -6.9027 90

157 omega   60.00  150.00   1.0000    4.0000
omega____ theta____ kappa____ phi______ frames
    -       82.0000   62.0000   74.3327 90

;
_diffrn_measurement_device '\k-geometry diffractometer'
_diffrn_measurement_device_type 'Agilent SuperNova, Dual, Cu at zero, Eos'
_diffrn_measurement_method '\w scans'
_diffrn_measurement_specimen_support 'polyimid foil'
_diffrn_orient_matrix_UB_11 -0.0650476000
_diffrn_orient_matrix_UB_12 -0.0140228000
_diffrn_orient_matrix_UB_13 0.0917768000
_diffrn_orient_matrix_UB_21 -0.0430251000
_diffrn_orient_matrix_UB_22 -0.0905882000
_diffrn_orient_matrix_UB_23 0.0050864000
_diffrn_orient_matrix_UB_31 0.1273385000
_diffrn_orient_matrix_UB_32 -0.0506784000
_diffrn_orient_matrix_UB_33 0.0340745000
_diffrn_radiation_monochromator mirror
_diffrn_radiation_probe x-ray
_diffrn_radiation_type 'Cu K\a'
_diffrn_radiation_wavelength 1.5418
_diffrn_reflns_av_R_equivalents 0.0521
_diffrn_reflns_av_unetI/netI 0.0240
_diffrn_reflns_Laue_measured_fraction_full 0.984
_diffrn_reflns_Laue_measured_fraction_max 0.970
_diffrn_reflns_limit_h_max 12
_diffrn_reflns_limit_h_min -12
_diffrn_reflns_limit_k_max 19
_diffrn_reflns_limit_k_min -19
_diffrn_reflns_limit_l_max 20
_diffrn_reflns_limit_l_min -20
_diffrn_reflns_number 85054
_diffrn_reflns_point_group_measured_fraction_full 0.984
_diffrn_reflns_point_group_measured_fraction_max 0.970
_diffrn_reflns_theta_full 67.684
_diffrn_reflns_theta_max 72.107
_diffrn_reflns_theta_min 3.349
_diffrn_source 'microfocus X-Ray tube'
_diffrn_source_type 'Agilent SuperNova (Cu) X-ray Source'
_exptl_absorpt_coefficient_mu 2.829
_exptl_absorpt_correction_T_max 0.881
_exptl_absorpt_correction_T_min 0.675
_exptl_absorpt_correction_type gaussian
_exptl_absorpt_process_details
;
CrysAlisPro, Agilent Technologies,
Version 1.171.36.24 (release 03-12-2012 CrysAlis171 .NET)
(compiled Dec  3 2012,18:21:49)
Numerical absorption correction based on gaussian integration over
            a multifaceted crystal model
;
_exptl_crystal_colour yellow
_exptl_crystal_density_diffrn 1.304
_exptl_crystal_description irregular
_exptl_crystal_F_000 1066
_exptl_crystal_size_max 0.2205
_exptl_crystal_size_mid 0.1110
_exptl_crystal_size_min 0.0644
_refine_diff_density_max 0.449
_refine_diff_density_min -0.543
_refine_diff_density_rms 0.050
_refine_ls_extinction_method none
_refine_ls_goodness_of_fit_ref 1.029
_refine_ls_hydrogen_treatment constr
_refine_ls_matrix_type full
_refine_ls_number_parameters 659
_refine_ls_number_reflns 9867
_refine_ls_number_restraints 59
_refine_ls_restrained_S_all 1.028
_refine_ls_R_factor_all 0.0265
_refine_ls_R_factor_gt 0.0251
_refine_ls_shift/su_max 0.001
_refine_ls_shift/su_mean 0.000
_refine_ls_structure_factor_coef Fsqd
_refine_ls_weighting_details 'w=1/[\s^2^(Fo^2^)+(0.0314P)^2^+1.5028P] where P=(Fo^2^+2Fc^2^)/3'
_refine_ls_weighting_scheme calc
_refine_ls_wR_factor_gt 0.0648
_refine_ls_wR_factor_ref 0.0658
_reflns_Friedel_coverage 0.000
_reflns_number_gt 9413
_reflns_number_total 9867
_reflns_threshold_expression 'I > 2\s(I)'
_cod_data_source_file om401018f_si_001.cif
_cod_data_source_block ba_ms1_sq
_cod_original_cell_volume 2587.28(7)
_cod_original_formula_sum 'C62.50 H65 Cl N3 P Zr'
_cod_database_code 4082454
_audit_block_refno 1669
_audit_block_usercomment 'MSSB25, irregular, yellow'
_shelxl_version_number 2013-4
_chemical_oxdiff_formula 'C62.5 H65 Cl1 N3 P1 Zr1'
_chemical_oxdiff_usercomment 'MSSB25, irregular, yellow'
_shelx_space_group_comment
;
The symmetry employed for this shelxl refinement is uniquely defined
by the following loop, which should always be used as a source of
symmetry information in preference to the above space-group names.
They are only intended as comments.
;
_shelx_estimated_absorpt_t_max 0.765
_shelx_estimated_absorpt_t_min 0.765
_reflns_odcompleteness_completeness 98.50
_reflns_odcompleteness_iscentric 1
_reflns_odcompleteness_theta 66.97
_olex2_refinement_description
;
1. Fixed Uiso
 At 1.2 times of:
  All C(H) groups, All C(H,H) groups
 At 1.5 times of:
  All C(H,H,H) groups
2. Restrained planarity
 C81A, C82A, C83A, C84A, C85A, C86A, C87A
 with sigma of 0.1
 C81B, C82B, C83B, C84B, C85B, C86B, C87B
 with sigma of 0.1
3. Uiso/Uaniso restraints and constraints
C81A \\sim C81B: within 0.8A with sigma of 0.02 and sigma for terminal atoms of
0.02
C82A \\sim C82B: within 0.8A with sigma of 0.02 and sigma for terminal atoms of
0.02
C83A \\sim C83B: within 0.8A with sigma of 0.02 and sigma for terminal atoms of
0.02
C84A \\sim C84B: within 0.8A with sigma of 0.02 and sigma for terminal atoms of
0.02
C85A \\sim C85B: within 0.8A with sigma of 0.02 and sigma for terminal atoms of
0.02
C86A \\sim C86B: within 0.8A with sigma of 0.02 and sigma for terminal atoms of
0.02
C87A \\sim C87B: within 1.7A with sigma of 0.02 and sigma for terminal atoms of
0.02
4. Same fragment restrains
{C81A, C82A, C83A, C84A, C85A, C86A, C87A}
as
{C81B, C82B, C83B, C84B, C85B, C86B, C87B}
5. Others
 Sof(C81B)=Sof(C82B)=Sof(H82B)=Sof(C83B)=Sof(H83B)=Sof(C84B)=Sof(H84B)=
 Sof(C85B)=Sof(H85B)=Sof(C86B)=Sof(H86B)=Sof(C87B)=Sof(H87D)=Sof(H87E)=
 Sof(H87F)=1-FVAR(1)
 Sof(C81A)=Sof(C82A)=Sof(H82A)=Sof(C83A)=Sof(H83A)=Sof(C84A)=Sof(H84A)=
 Sof(C85A)=Sof(H85A)=Sof(C86A)=Sof(H86A)=Sof(C87A)=Sof(H87A)=Sof(H87B)=
 Sof(H87C)=FVAR(1)
6.a Secondary CH2 refined with riding coordinates:
 C7(H7A,H7B), C22(H22A,H22B), C37(H37A,H37B)
6.b Aromatic/amide H refined with riding coordinates:
 C3(H3), C4(H4), C5(H5), C6(H6), C9(H9), C11(H11), C13(H13), C18(H18),
 C19(H19), C20(H20), C21(H21), C24(H24), C26(H26), C28(H28), C33(H33), C34(H34),
  C35(H35), C36(H36), C39(H39), C41(H41), C43(H43), C82A(H82A), C83A(H83A),
 C84A(H84A), C85A(H85A), C86A(H86A), C82B(H82B), C83B(H83B), C84B(H84B),
 C85B(H85B), C86B(H86B), C92(H92), C93(H93), C94(H94), C95(H95), C96(H96)
6.c Idealised Me refined as rotating group:
 C14(H14A,H14B,H14C), C15(H15A,H15B,H15C), C29(H29A,H29B,H29C), C30(H30A,H30B,
 H30C), C44(H44A,H44B,H44C), C45(H45A,H45B,H45C), C87A(H87A,H87B,H87C),
 C87B(H87D,H87E,H87F), C97(H97A,H97B,H97C)
;
_cell_oxdiff_length_a 10.53327(15)
_cell_oxdiff_length_b 15.8299(2)
_cell_oxdiff_length_c 16.9562(2)
_cell_oxdiff_angle_alpha 69.1157(12)
_cell_oxdiff_angle_beta 80.0360(12)
_cell_oxdiff_angle_gamma 80.8870(12)
_cell_oxdiff_volume 2587.28(6)
_cell_oxdiff_measurement_reflns_used 53571

loop_
_symmetry_equiv_pos_as_xyz
'x, y, z'
'-x, -y, -z'

loop_
_atom_site_label
_atom_site_type_symbol
_atom_site_fract_x
_atom_site_fract_y
_atom_site_fract_z
_atom_site_U_iso_or_equiv
_atom_site_adp_type
_atom_site_occupancy
_atom_site_site_symmetry_order
_atom_site_calc_flag
_atom_site_refinement_flags_posn
_atom_site_refinement_flags_adp
_atom_site_refinement_flags_occupancy
_atom_site_disorder_assembly
_atom_site_disorder_group
Zr Zr 0.15777(2) 0.18416(2) 0.14628(2) 0.01246(5) Uani 1 1 d . . . . .
Cl Cl -0.07154(4) 0.22035(3) 0.13011(2) 0.02264(9) Uani 1 1 d . . . . .
P P 0.42042(4) 0.14977(2) 0.15847(2) 0.01283(8) Uani 1 1 d . . . . .
N1 N 0.23037(12) 0.19866(8) 0.02053(8) 0.0151(3) Uani 1 1 d . . . . .
N2 N 0.16313(12) 0.05333(8) 0.23725(7) 0.0151(3) Uani 1 1 d . . . . .
N3 N 0.17679(12) 0.28504(8) 0.19344(8) 0.0154(3) Uani 1 1 d . . . . .
C1 C 0.51815(15) 0.15050(9) 0.05858(9) 0.0146(3) Uani 1 1 d . . . . .
C2 C 0.45892(15) 0.12883(9) 0.00080(9) 0.0151(3) Uani 1 1 d . . . . .
C3 C 0.53544(16) 0.11916(10) -0.07205(9) 0.0189(3) Uani 1 1 d . . . . .
H3 H 0.4977 0.1030 -0.1109 0.023 Uiso 1 1 calc R U . . .
C4 C 0.66540(16) 0.13273(10) -0.08856(10) 0.0208(3) Uani 1 1 d . . . . .
H4 H 0.7161 0.1251 -0.1381 0.025 Uiso 1 1 calc R U . . .
C5 C 0.72173(16) 0.15743(10) -0.03293(10) 0.0201(3) Uani 1 1 d . . . . .
H5 H 0.8103 0.1683 -0.0451 0.024 Uiso 1 1 calc R U . . .
C6 C 0.64815(16) 0.16616(10) 0.04053(9) 0.0177(3) Uani 1 1 d . . . . .
H6 H 0.6867 0.1829 0.0787 0.021 Uiso 1 1 calc R U . . .
C7 C 0.31577(15) 0.11665(10) 0.01596(9) 0.0160(3) Uani 1 1 d . . . . .
H7A H 0.2945 0.0995 -0.0306 0.019 Uiso 1 1 calc R U . . .
H7B H 0.2981 0.0659 0.0699 0.019 Uiso 1 1 calc R U . . .
C8 C 0.21975(15) 0.27359(10) -0.05469(9) 0.0161(3) Uani 1 1 d . . . . .
C9 C 0.16058(15) 0.35735(10) -0.04858(9) 0.0173(3) Uani 1 1 d . . . . .
H9 H 0.1271 0.3611 0.0060 0.021 Uiso 1 1 calc R U . . .
C10 C 0.14942(16) 0.43507(11) -0.12000(10) 0.0193(3) Uani 1 1 d . . . . .
C11 C 0.19422(17) 0.42868(11) -0.20033(10) 0.0226(3) Uani 1 1 d . . . . .
H11 H 0.1865 0.4812 -0.2496 0.027 Uiso 1 1 calc R U . . .
C12 C 0.24999(17) 0.34626(11) -0.20899(10) 0.0221(3) Uani 1 1 d . . . . .
C13 C 0.26479(16) 0.26982(11) -0.13644(10) 0.0192(3) Uani 1 1 d . . . . .
H13 H 0.3061 0.2142 -0.1425 0.023 Uiso 1 1 calc R U . . .
C14 C 0.08932(18) 0.52488(11) -0.11138(11) 0.0250(4) Uani 1 1 d . . . . .
H14A H -0.0045 0.5305 -0.1122 0.038 Uiso 1 1 calc R U . . .
H14B H 0.1269 0.5746 -0.1588 0.038 Uiso 1 1 calc R U . . .
H14C H 0.1064 0.5279 -0.0575 0.038 Uiso 1 1 calc R U . . .
C15 C 0.2939(2) 0.33890(13) -0.29616(10) 0.0315(4) Uani 1 1 d . . . . .
H15A H 0.2243 0.3188 -0.3146 0.047 Uiso 1 1 calc R U . . .
H15B H 0.3709 0.2947 -0.2938 0.047 Uiso 1 1 calc R U . . .
H15C H 0.3150 0.3984 -0.3367 0.047 Uiso 1 1 calc R U . . .
C16 C 0.46594(15) 0.03761(10) 0.23367(9) 0.0156(3) Uani 1 1 d . . . . .
C17 C 0.37236(15) -0.00271(10) 0.30137(9) 0.0160(3) Uani 1 1 d . . . . .
C18 C 0.41058(16) -0.08494(11) 0.36253(10) 0.0204(3) Uani 1 1 d . . . . .
H18 H 0.3497 -0.1120 0.4099 0.024 Uiso 1 1 calc R U . . .
C19 C 0.53481(18) -0.12805(11) 0.35601(10) 0.0240(4) Uani 1 1 d . . . . .
H19 H 0.5585 -0.1838 0.3987 0.029 Uiso 1 1 calc R U . . .
C20 C 0.62475(17) -0.08993(11) 0.28713(10) 0.0233(3) Uani 1 1 d . . . . .
H20 H 0.7094 -0.1202 0.2815 0.028 Uiso 1 1 calc R U . . .
C21 C 0.59007(16) -0.00716(11) 0.22654(10) 0.0197(3) Uani 1 1 d . . . . .
H21 H 0.6518 0.0193 0.1796 0.024 Uiso 1 1 calc R U . . .
C22 C 0.23398(15) 0.04179(10) 0.30905(9) 0.0155(3) Uani 1 1 d . . . . .
H22A H 0.1857 0.0045 0.3624 0.019 Uiso 1 1 calc R U . . .
H22B H 0.2358 0.1023 0.3135 0.019 Uiso 1 1 calc R U . . .
C23 C 0.11789(15) -0.02408(10) 0.23421(9) 0.0157(3) Uani 1 1 d . . . . .
C24 C 0.13811(16) -0.11106(10) 0.29410(9) 0.0197(3) Uani 1 1 d . . . . .
H24 H 0.1879 -0.1200 0.3386 0.024 Uiso 1 1 calc R U . . .
C25 C 0.08652(18) -0.18514(11) 0.28971(10) 0.0233(4) Uani 1 1 d . . . . .
C26 C 0.01426(17) -0.17275(11) 0.22472(10) 0.0233(4) Uani 1 1 d . . . . .
H26 H -0.0209 -0.2230 0.2216 0.028 Uiso 1 1 calc R U . . .
C27 C -0.00716(16) -0.08674(11) 0.16375(10) 0.0200(3) Uani 1 1 d . . . . .
C28 C 0.04527(15) -0.01404(10) 0.16856(9) 0.0180(3) Uani 1 1 d . . . . .
H28 H 0.0318 0.0441 0.1264 0.022 Uiso 1 1 calc R U . . .
C29 C 0.1061(2) -0.27691(12) 0.35800(12) 0.0354(5) Uani 1 1 d . . . . .
H29A H 0.0425 -0.2793 0.4081 0.053 Uiso 1 1 calc R U . . .
H29B H 0.1938 -0.2863 0.3737 0.053 Uiso 1 1 calc R U . . .
H29C H 0.0947 -0.3247 0.3365 0.053 Uiso 1 1 calc R U . . .
C30 C -0.09043(18) -0.07347(12) 0.09578(11) 0.0267(4) Uani 1 1 d . . . . .
H30A H -0.1788 -0.0867 0.1222 0.040 Uiso 1 1 calc R U . . .
H30B H -0.0546 -0.1147 0.0640 0.040 Uiso 1 1 calc R U . . .
H30C H -0.0922 -0.0104 0.0569 0.040 Uiso 1 1 calc R U . . .
C31 C 0.48043(15) 0.23102(10) 0.19359(9) 0.0155(3) Uani 1 1 d . . . . .
C32 C 0.40676(15) 0.31586(10) 0.18223(9) 0.0160(3) Uani 1 1 d . . . . .
C33 C 0.45320(16) 0.37998(11) 0.20577(10) 0.0208(3) Uani 1 1 d . . . . .
H33 H 0.4045 0.4376 0.1983 0.025 Uiso 1 1 calc R U . . .
C34 C 0.56910(17) 0.36126(12) 0.23982(11) 0.0250(4) Uani 1 1 d . . . . .
H34 H 0.5995 0.4061 0.2550 0.030 Uiso 1 1 calc R U . . .
C35 C 0.64075(17) 0.27737(12) 0.25180(10) 0.0243(4) Uani 1 1 d . . . . .
H35 H 0.7201 0.2645 0.2753 0.029 Uiso 1 1 calc R U . . .
C36 C 0.59601(16) 0.21210(11) 0.22931(10) 0.0197(3) Uani 1 1 d . . . . .
H36 H 0.6444 0.1542 0.2383 0.024 Uiso 1 1 calc R U . . .
C37 C 0.28233(15) 0.33961(10) 0.14184(9) 0.0162(3) Uani 1 1 d . . . . .
H37A H 0.2526 0.4047 0.1318 0.019 Uiso 1 1 calc R U . . .
H37B H 0.3008 0.3310 0.0858 0.019 Uiso 1 1 calc R U . . .
C38 C 0.10565(15) 0.30821(10) 0.26216(9) 0.0155(3) Uani 1 1 d . . . . .
C39 C 0.01673(16) 0.24940(10) 0.31761(9) 0.0190(3) Uani 1 1 d . . . . .
H39 H 0.0095 0.1944 0.3089 0.023 Uiso 1 1 calc R U . . .
C40 C -0.06077(17) 0.26975(11) 0.38478(10) 0.0229(3) Uani 1 1 d . . . . .
C41 C -0.05068(17) 0.35108(11) 0.39671(10) 0.0229(3) Uani 1 1 d . . . . .
H41 H -0.1050 0.3664 0.4416 0.027 Uiso 1 1 calc R U . . .
C42 C 0.03740(17) 0.40983(11) 0.34408(10) 0.0206(3) Uani 1 1 d . . . . .
C43 C 0.11603(15) 0.38795(10) 0.27755(10) 0.0182(3) Uani 1 1 d . . . . .
H43 H 0.1776 0.4277 0.2421 0.022 Uiso 1 1 calc R U . . .
C44 C -0.1517(2) 0.20424(14) 0.44592(12) 0.0357(5) Uani 1 1 d . . . . .
H44A H -0.2253 0.2041 0.4177 0.054 Uiso 1 1 calc R U . . .
H44B H -0.1833 0.2230 0.4956 0.054 Uiso 1 1 calc R U . . .
H44C H -0.1057 0.1430 0.4642 0.054 Uiso 1 1 calc R U . . .
C45 C 0.04844(19) 0.49729(12) 0.35777(11) 0.0293(4) Uani 1 1 d . . . . .
H45A H -0.0001 0.5478 0.3180 0.044 Uiso 1 1 calc R U . . .
H45B H 0.1398 0.5082 0.3479 0.044 Uiso 1 1 calc R U . . .
H45C H 0.0128 0.4928 0.4163 0.044 Uiso 1 1 calc R U . . .
C81A C 0.7689(9) 0.9520(6) 0.4378(6) 0.0274(16) Uani 0.558(14) 1 d D U P A 1
C82A C 0.8243(6) 0.8630(5) 0.4622(4) 0.0375(14) Uani 0.558(14) 1 d D U P A 1
H82A H 0.9032 0.8479 0.4310 0.045 Uiso 0.558(14) 1 calc R U P A 1
C83A C 0.7688(5) 0.7947(5) 0.5307(4) 0.0473(17) Uani 0.558(14) 1 d D . P A 1
H83A H 0.8109 0.7345 0.5462 0.057 Uiso 0.558(14) 1 calc R U P A 1
C84A C 0.6524(11) 0.8139(6) 0.5766(6) 0.045(3) Uani 0.558(14) 1 d D U P A 1
H84A H 0.6106 0.7672 0.6213 0.054 Uiso 0.558(14) 1 calc R U P A 1
C85A C 0.5990(8) 0.9047(6) 0.5545(5) 0.044(2) Uani 0.558(14) 1 d D U P A 1
H85A H 0.5222 0.9206 0.5871 0.053 Uiso 0.558(14) 1 calc R U P A 1
C86A C 0.6558(8) 0.9719(5) 0.4861(5) 0.0406(17) Uani 0.558(14) 1 d D U P A 1
H86A H 0.6165 1.0328 0.4721 0.049 Uiso 0.558(14) 1 calc R U P A 1
C87A C 0.8318(12) 1.0226(7) 0.3625(6) 0.0295(16) Uani 0.558(14) 1 d D U P A 1
H87A H 0.9205 1.0249 0.3714 0.044 Uiso 0.558(14) 1 calc R U P A 1
H87B H 0.7821 1.0821 0.3556 0.044 Uiso 0.558(14) 1 calc R U P A 1
H87C H 0.8338 1.0071 0.3112 0.044 Uiso 0.558(14) 1 calc R U P A 1
C81B C 0.7823(10) 0.9208(9) 0.4428(7) 0.033(3) Uani 0.442(14) 1 d D U P A 2
C82B C 0.8215(6) 0.8338(7) 0.4422(5) 0.0384(18) Uani 0.442(14) 1 d D U P A 2
H82B H 0.8838 0.8248 0.3974 0.046 Uiso 0.442(14) 1 calc R U P A 2
C83B C 0.7718(6) 0.7593(8) 0.5055(5) 0.055(2) Uani 0.442(14) 1 d D . P A 2
H83B H 0.7998 0.6995 0.5047 0.066 Uiso 0.442(14) 1 calc R U P A 2
C84B C 0.6798(13) 0.7736(12) 0.5708(8) 0.074(4) Uani 0.442(14) 1 d D U P A 2
H84B H 0.6458 0.7235 0.6157 0.088 Uiso 0.442(14) 1 calc R U P A 2
C85B C 0.6396(14) 0.8597(11) 0.5693(6) 0.053(4) Uani 0.442(14) 1 d D U P A 2
H85B H 0.5757 0.8688 0.6134 0.064 Uiso 0.442(14) 1 calc R U P A 2
C86B C 0.6879(9) 0.9351(10) 0.5062(6) 0.055(3) Uani 0.442(14) 1 d D U P A 2
H86B H 0.6574 0.9948 0.5064 0.066 Uiso 0.442(14) 1 calc R U P A 2
C87B C 0.8358(19) 1.0003(10) 0.3733(10) 0.053(4) Uani 0.442(14) 1 d D U P A 2
H87D H 0.9137 1.0137 0.3890 0.079 Uiso 0.442(14) 1 calc R U P A 2
H87E H 0.7708 1.0533 0.3647 0.079 Uiso 0.442(14) 1 calc R U P A 2
H87F H 0.8581 0.9861 0.3205 0.079 Uiso 0.442(14) 1 calc R U P A 2
C91 C 0.36692(19) 0.62513(11) 0.15900(11) 0.0294(4) Uani 1 1 d . . . . .
C92 C 0.46915(18) 0.61052(11) 0.09999(11) 0.0282(4) Uani 1 1 d . . . . .
H92 H 0.5558 0.6094 0.1096 0.034 Uiso 1 1 calc R U . . .
C93 C 0.4462(2) 0.59767(12) 0.02763(12) 0.0329(4) Uani 1 1 d . . . . .
H93 H 0.5172 0.5868 -0.0117 0.040 Uiso 1 1 calc R U . . .
C94 C 0.3214(2) 0.60041(13) 0.01164(12) 0.0369(5) Uani 1 1 d . . . . .
H94 H 0.3065 0.5921 -0.0387 0.044 Uiso 1 1 calc R U . . .
C95 C 0.2182(2) 0.61530(13) 0.06925(14) 0.0385(5) Uani 1 1 d . . . . .
H95 H 0.1318 0.6176 0.0586 0.046 Uiso 1 1 calc R U . . .
C96 C 0.24131(19) 0.62681(12) 0.14266(13) 0.0343(4) Uani 1 1 d . . . . .
H96 H 0.1701 0.6360 0.1826 0.041 Uiso 1 1 calc R U . . .
C97 C 0.3930(3) 0.63855(16) 0.23789(13) 0.0491(6) Uani 1 1 d . . . . .
H97A H 0.4799 0.6099 0.2512 0.074 Uiso 1 1 calc R U . . .
H97B H 0.3285 0.6107 0.2856 0.074 Uiso 1 1 calc R U . . .
H97C H 0.3877 0.7037 0.2284 0.074 Uiso 1 1 calc R U . . .

loop_
_atom_site_aniso_label
_atom_site_aniso_U_11
_atom_site_aniso_U_22
_atom_site_aniso_U_33
_atom_site_aniso_U_23
_atom_site_aniso_U_13
_atom_site_aniso_U_12
Zr 0.01119(7) 0.01299(7) 0.01274(7) -0.00355(5) 0.00008(5) -0.00356(5)
Cl 0.01293(19) 0.02692(19) 0.02840(19) -0.00952(15) -0.00280(15) -0.00242(15)
P 0.01240(19) 0.01325(17) 0.01250(16) -0.00392(13) 0.00005(14) -0.00320(14)
N1 0.0133(7) 0.0162(6) 0.0155(6) -0.0053(5) -0.0014(5) -0.0014(5)
N2 0.0145(7) 0.0168(6) 0.0138(6) -0.0036(5) -0.0006(5) -0.0061(5)
N3 0.0132(7) 0.0141(6) 0.0183(6) -0.0052(5) 0.0002(5) -0.0033(5)
C1 0.0152(8) 0.0129(7) 0.0139(7) -0.0035(5) 0.0013(6) -0.0021(6)
C2 0.0165(8) 0.0110(6) 0.0158(7) -0.0027(5) -0.0007(6) -0.0013(6)
C3 0.0239(9) 0.0155(7) 0.0170(7) -0.0064(6) -0.0012(6) -0.0012(6)
C4 0.0228(9) 0.0186(7) 0.0175(7) -0.0059(6) 0.0050(6) -0.0008(7)
C5 0.0148(8) 0.0177(7) 0.0227(8) -0.0033(6) 0.0032(6) -0.0018(6)
C6 0.0170(8) 0.0165(7) 0.0181(7) -0.0037(6) -0.0015(6) -0.0032(6)
C7 0.0186(8) 0.0147(7) 0.0150(7) -0.0048(5) -0.0021(6) -0.0033(6)
C8 0.0136(8) 0.0186(7) 0.0157(7) -0.0038(6) -0.0023(6) -0.0050(6)
C9 0.0144(8) 0.0214(7) 0.0165(7) -0.0068(6) -0.0016(6) -0.0023(6)
C10 0.0158(8) 0.0199(7) 0.0217(8) -0.0052(6) -0.0042(6) -0.0023(6)
C11 0.0251(9) 0.0203(8) 0.0183(7) -0.0008(6) -0.0048(6) -0.0027(7)
C12 0.0247(9) 0.0257(8) 0.0148(7) -0.0051(6) -0.0010(6) -0.0051(7)
C13 0.0205(9) 0.0187(7) 0.0186(7) -0.0067(6) -0.0020(6) -0.0027(6)
C14 0.0274(10) 0.0198(8) 0.0256(8) -0.0053(6) -0.0050(7) 0.0006(7)
C15 0.0442(12) 0.0305(9) 0.0174(8) -0.0069(7) -0.0014(8) -0.0030(8)
C16 0.0180(8) 0.0154(7) 0.0139(7) -0.0050(6) -0.0024(6) -0.0029(6)
C17 0.0182(8) 0.0172(7) 0.0148(7) -0.0066(6) -0.0027(6) -0.0040(6)
C18 0.0234(9) 0.0201(8) 0.0159(7) -0.0028(6) -0.0022(6) -0.0056(7)
C19 0.0287(10) 0.0182(8) 0.0213(8) -0.0017(6) -0.0069(7) 0.0007(7)
C20 0.0210(9) 0.0216(8) 0.0248(8) -0.0065(6) -0.0042(7) 0.0029(7)
C21 0.0184(9) 0.0203(7) 0.0187(7) -0.0059(6) -0.0002(6) -0.0014(6)
C22 0.0166(8) 0.0165(7) 0.0134(7) -0.0044(5) -0.0001(6) -0.0052(6)
C23 0.0138(8) 0.0176(7) 0.0151(7) -0.0057(6) 0.0037(6) -0.0056(6)
C24 0.0237(9) 0.0196(7) 0.0160(7) -0.0055(6) -0.0011(6) -0.0062(7)
C25 0.0315(10) 0.0186(8) 0.0191(7) -0.0055(6) 0.0019(7) -0.0083(7)
C26 0.0268(9) 0.0221(8) 0.0246(8) -0.0111(7) 0.0033(7) -0.0124(7)
C27 0.0158(8) 0.0265(8) 0.0200(7) -0.0113(6) 0.0026(6) -0.0060(7)
C28 0.0164(8) 0.0195(7) 0.0171(7) -0.0051(6) 0.0011(6) -0.0052(6)
C29 0.0577(14) 0.0199(8) 0.0284(9) -0.0038(7) -0.0060(9) -0.0139(9)
C30 0.0238(9) 0.0331(9) 0.0288(9) -0.0140(7) -0.0043(7) -0.0097(8)
C31 0.0156(8) 0.0182(7) 0.0134(7) -0.0055(6) 0.0018(6) -0.0075(6)
C32 0.0151(8) 0.0182(7) 0.0136(7) -0.0045(6) 0.0038(6) -0.0068(6)
C33 0.0207(9) 0.0201(8) 0.0224(8) -0.0091(6) 0.0042(6) -0.0079(7)
C34 0.0241(9) 0.0304(9) 0.0272(8) -0.0161(7) 0.0027(7) -0.0133(7)
C35 0.0171(9) 0.0356(9) 0.0244(8) -0.0134(7) -0.0019(6) -0.0079(7)
C36 0.0158(8) 0.0246(8) 0.0190(7) -0.0079(6) -0.0006(6) -0.0031(7)
C37 0.0172(8) 0.0140(7) 0.0164(7) -0.0043(6) 0.0016(6) -0.0045(6)
C38 0.0136(8) 0.0163(7) 0.0153(7) -0.0042(6) -0.0032(6) 0.0003(6)
C39 0.0206(9) 0.0183(7) 0.0184(7) -0.0056(6) -0.0019(6) -0.0049(6)
C40 0.0234(9) 0.0275(8) 0.0170(7) -0.0060(6) 0.0011(6) -0.0079(7)
C41 0.0240(9) 0.0274(8) 0.0172(7) -0.0094(6) 0.0018(6) -0.0030(7)
C42 0.0225(9) 0.0202(8) 0.0199(7) -0.0079(6) -0.0032(6) -0.0010(7)
C43 0.0162(8) 0.0178(7) 0.0198(7) -0.0052(6) -0.0007(6) -0.0039(6)
C44 0.0436(12) 0.0395(10) 0.0259(9) -0.0137(8) 0.0124(8) -0.0214(9)
C45 0.0358(11) 0.0264(9) 0.0294(9) -0.0154(7) 0.0021(8) -0.0064(8)
C81A 0.024(3) 0.035(4) 0.025(2) -0.012(3) -0.007(2) 0.000(3)
C82A 0.021(2) 0.051(4) 0.032(3) -0.004(2) -0.005(2) 0.001(2)
C83A 0.034(3) 0.061(4) 0.034(3) 0.006(2) -0.015(2) -0.008(2)
C84A 0.042(6) 0.071(7) 0.020(2) -0.003(5) -0.002(3) -0.028(7)
C85A 0.036(4) 0.075(5) 0.034(3) -0.036(3) 0.014(3) -0.025(3)
C86A 0.032(4) 0.059(4) 0.045(3) -0.036(3) 0.007(3) -0.017(3)
C87A 0.026(3) 0.034(4) 0.027(2) -0.010(2) 0.003(2) -0.006(3)
C81B 0.011(3) 0.058(8) 0.027(3) -0.017(5) -0.006(2) 0.009(5)
C82B 0.020(3) 0.059(5) 0.028(3) -0.008(3) -0.005(2) 0.005(3)
C83B 0.034(3) 0.079(5) 0.037(4) 0.006(3) -0.017(3) -0.006(3)
C84B 0.036(5) 0.128(11) 0.029(4) 0.019(6) -0.018(4) -0.022(7)
C85B 0.031(6) 0.106(13) 0.028(5) -0.026(9) 0.001(4) -0.020(9)
C86B 0.026(4) 0.115(8) 0.046(5) -0.055(5) -0.001(3) -0.006(5)
C87B 0.043(5) 0.055(8) 0.069(8) -0.029(6) -0.017(5) 0.000(5)
C91 0.0345(11) 0.0198(8) 0.0291(9) -0.0032(7) 0.0016(8) -0.0075(8)
C92 0.0245(10) 0.0213(8) 0.0329(9) -0.0018(7) 0.0008(7) -0.0076(7)
C93 0.0382(12) 0.0254(9) 0.0302(9) -0.0052(7) 0.0087(8) -0.0135(8)
C94 0.0489(13) 0.0291(9) 0.0324(10) -0.0036(8) -0.0064(9) -0.0178(9)
C95 0.0307(11) 0.0255(9) 0.0544(12) -0.0018(9) -0.0110(9) -0.0111(8)
C96 0.0282(11) 0.0211(8) 0.0443(11) -0.0050(8) 0.0103(8) -0.0067(8)
C97 0.0642(16) 0.0503(13) 0.0340(11) -0.0140(10) 0.0019(10) -0.0185(12)

loop_
_atom_type_symbol
_atom_type_description
_atom_type_scat_dispersion_real
_atom_type_scat_dispersion_imag
_atom_type_scat_source
C C 0.0181 0.0091 'International Tables Vol C Tables 4.2.6.8 and 6.1.1.4'
H H 0.0000 0.0000 'International Tables Vol C Tables 4.2.6.8 and 6.1.1.4'
Cl Cl 0.3639 0.7018 'International Tables Vol C Tables 4.2.6.8 and 6.1.1.4'
N N 0.0311 0.0180 'International Tables Vol C Tables 4.2.6.8 and 6.1.1.4'
P P 0.2955 0.4335 'International Tables Vol C Tables 4.2.6.8 and 6.1.1.4'
Zr Zr -0.1862 2.2449 'International Tables Vol C Tables 4.2.6.8 and 6.1.1.4'

loop_
_exptl_crystal_face_index_h
_exptl_crystal_face_index_k
_exptl_crystal_face_index_l
_exptl_crystal_face_perp_dist
_exptl_oxdiff_crystal_face_indexfrac_h
_exptl_oxdiff_crystal_face_indexfrac_k
_exptl_oxdiff_crystal_face_indexfrac_l
_exptl_oxdiff_crystal_face_x
_exptl_oxdiff_crystal_face_y
_exptl_oxdiff_crystal_face_z
-5 4 -4 0.0568 -4.9976 3.9996 -4.0080 -0.0988 -0.1677 -0.9757
6 7 3 0.0560 5.9983 7.0004 3.0034 -0.2127 -0.8770 0.5114
7 2 4 0.0456 6.9971 2.0006 4.0069 -0.1155 -0.4619 0.9261
1 -9 1 0.0736 0.9980 -8.9998 1.0052 0.1535 0.7774 0.6174
-7 -4 -4 0.0784 -6.9975 -4.0005 -4.0060 0.1436 0.6431 -0.8248
6 -3 4 0.0478 5.9970 -2.9995 4.0083 0.0198 0.0341 1.0522
-1 -1 9 0.0337 -0.9932 -1.0010 9.0062 0.9052 0.1792 0.2311
2 0 -9 0.0233 1.9922 0.0011 -9.0051 -0.9561 -0.1316 -0.0532
-6 1 5 0.0300 -5.9913 0.9987 4.9990 0.8345 0.1927 -0.6432

loop_
_geom_angle_atom_site_label_1
_geom_angle_atom_site_label_2
_geom_angle_atom_site_label_3
_geom_angle
Cl Zr P 177.482(12)
N1 Zr Cl 98.56(4)
N1 Zr P 79.76(4)
N1 Zr N2 118.61(5)
N2 Zr Cl 102.22(4)
N2 Zr P 80.26(4)
N3 Zr Cl 98.18(4)
N3 Zr P 81.11(4)
N3 Zr N1 119.16(5)
N3 Zr N2 113.98(5)
C1 P Zr 112.97(5)
C1 P C16 104.13(7)
C1 P C31 107.22(7)
C16 P Zr 113.19(5)
C16 P C31 105.72(7)
C31 P Zr 112.92(5)
C7 N1 Zr 110.38(9)
C8 N1 Zr 130.86(10)
C8 N1 C7 118.48(12)
C22 N2 Zr 114.09(9)
C23 N2 Zr 128.09(10)
C23 N2 C22 117.60(12)
C37 N3 Zr 110.74(9)
C38 N3 Zr 130.62(10)
C38 N3 C37 118.62(12)
C2 C1 P 117.07(11)
C6 C1 P 122.64(11)
C6 C1 C2 120.19(13)
C1 C2 C7 121.60(13)
C3 C2 C1 118.28(14)
C3 C2 C7 120.12(13)
C2 C3 H3 119.4
C4 C3 C2 121.14(14)
C4 C3 H3 119.4
C3 C4 H4 119.9
C3 C4 C5 120.16(14)
C5 C4 H4 119.9
C4 C5 H5 120.1
C4 C5 C6 119.75(15)
C6 C5 H5 120.1
C1 C6 H6 119.8
C5 C6 C1 120.40(14)
C5 C6 H6 119.8
N1 C7 C2 113.62(11)
N1 C7 H7A 108.8
N1 C7 H7B 108.8
C2 C7 H7A 108.8
C2 C7 H7B 108.8
H7A C7 H7B 107.7
C9 C8 N1 118.66(13)
C9 C8 C13 117.56(13)
C13 C8 N1 123.78(14)
C8 C9 H9 119.0
C10 C9 C8 121.98(14)
C10 C9 H9 119.0
C9 C10 C11 118.90(14)
C9 C10 C14 120.88(14)
C11 C10 C14 120.22(14)
C10 C11 H11 119.7
C12 C11 C10 120.69(14)
C12 C11 H11 119.7
C11 C12 C13 119.56(14)
C11 C12 C15 120.50(14)
C13 C12 C15 119.93(15)
C8 C13 H13 119.4
C12 C13 C8 121.23(15)
C12 C13 H13 119.4
C10 C14 H14A 109.5
C10 C14 H14B 109.5
C10 C14 H14C 109.5
H14A C14 H14B 109.5
H14A C14 H14C 109.5
H14B C14 H14C 109.5
C12 C15 H15A 109.5
C12 C15 H15B 109.5
C12 C15 H15C 109.5
H15A C15 H15B 109.5
H15A C15 H15C 109.5
H15B C15 H15C 109.5
C17 C16 P 118.17(12)
C21 C16 P 121.85(11)
C21 C16 C17 119.96(14)
C16 C17 C22 121.58(13)
C18 C17 C16 117.96(15)
C18 C17 C22 120.45(14)
C17 C18 H18 119.2
C19 C18 C17 121.68(15)
C19 C18 H18 119.2
C18 C19 H19 120.0
C18 C19 C20 119.98(15)
C20 C19 H19 120.0
C19 C20 H20 120.3
C19 C20 C21 119.44(16)
C21 C20 H20 120.3
C16 C21 H21 119.6
C20 C21 C16 120.87(15)
C20 C21 H21 119.6
N2 C22 C17 114.30(12)
N2 C22 H22A 108.7
N2 C22 H22B 108.7
C17 C22 H22A 108.7
C17 C22 H22B 108.7
H22A C22 H22B 107.6
N2 C23 C28 118.61(13)
C24 C23 N2 123.80(14)
C24 C23 C28 117.57(13)
C23 C24 H24 119.3
C25 C24 C23 121.31(15)
C25 C24 H24 119.3
C24 C25 C29 119.35(15)
C26 C25 C24 119.66(15)
C26 C25 C29 120.95(15)
C25 C26 H26 119.8
C25 C26 C27 120.35(14)
C27 C26 H26 119.8
C26 C27 C30 119.78(14)
C28 C27 C26 119.36(15)
C28 C27 C30 120.82(15)
C23 C28 H28 119.1
C27 C28 C23 121.73(14)
C27 C28 H28 119.1
C25 C29 H29A 109.5
C25 C29 H29B 109.5
C25 C29 H29C 109.5
H29A C29 H29B 109.5
H29A C29 H29C 109.5
H29B C29 H29C 109.5
C27 C30 H30A 109.5
C27 C30 H30B 109.5
C27 C30 H30C 109.5
H30A C30 H30B 109.5
H30A C30 H30C 109.5
H30B C30 H30C 109.5
C32 C31 P 117.66(11)
C36 C31 P 122.43(12)
C36 C31 C32 119.90(13)
C31 C32 C37 121.37(13)
C33 C32 C31 118.55(14)
C33 C32 C37 120.02(14)
C32 C33 H33 119.4
C34 C33 C32 121.20(15)
C34 C33 H33 119.4
C33 C34 H34 119.9
C35 C34 C33 120.15(15)
C35 C34 H34 119.9
C34 C35 H35 120.1
C34 C35 C36 119.70(16)
C36 C35 H35 120.1
C31 C36 H36 119.8
C35 C36 C31 120.47(15)
C35 C36 H36 119.8
N3 C37 C32 113.94(12)
N3 C37 H37A 108.8
N3 C37 H37B 108.8
C32 C37 H37A 108.8
C32 C37 H37B 108.8
H37A C37 H37B 107.7
N3 C38 C39 118.39(13)
C43 C38 N3 123.62(13)
C43 C38 C39 117.97(14)
C38 C39 H39 119.2
C40 C39 C38 121.58(14)
C40 C39 H39 119.2
C39 C40 C41 118.92(15)
C39 C40 C44 121.00(15)
C41 C40 C44 120.06(15)
C40 C41 H41 119.5
C42 C41 C40 120.96(15)
C42 C41 H41 119.5
C41 C42 C43 119.54(14)
C41 C42 C45 120.66(15)
C43 C42 C45 119.81(14)
C38 C43 H43 119.5
C42 C43 C38 120.99(14)
C42 C43 H43 119.5
C40 C44 H44A 109.5
C40 C44 H44B 109.5
C40 C44 H44C 109.5
H44A C44 H44B 109.5
H44A C44 H44C 109.5
H44B C44 H44C 109.5
C42 C45 H45A 109.5
C42 C45 H45B 109.5
C42 C45 H45C 109.5
H45A C45 H45B 109.5
H45A C45 H45C 109.5
H45B C45 H45C 109.5
C82A C81A C86A 117.2(7)
C82A C81A C87A 120.1(7)
C86A C81A C87A 122.7(7)
C81A C82A H82A 118.8
C81A C82A C83A 122.4(6)
C83A C82A H82A 118.8
C82A C83A H83A 119.8
C84A C83A C82A 120.4(6)
C84A C83A H83A 119.8
C83A C84A H84A 121.3
C83A C84A C85A 117.4(7)
C85A C84A H84A 121.3
C84A C85A H85A 119.4
C86A C85A C84A 121.3(7)
C86A C85A H85A 119.4
C81A C86A C85A 121.3(6)
C81A C86A H86A 119.4
C85A C86A H86A 119.4
C81A C87A H87A 109.5
C81A C87A H87B 109.5
C81A C87A H87C 109.5
H87A C87A H87B 109.5
H87A C87A H87C 109.5
H87B C87A H87C 109.5
C82B C81B C86B 119.9(8)
C82B C81B C87B 120.4(10)
C86B C81B C87B 119.6(10)
C81B C82B H82B 119.4
C81B C82B C83B 121.3(7)
C83B C82B H82B 119.4
C82B C83B H83B 120.6
C82B C83B C84B 118.7(9)
C84B C83B H83B 120.6
C83B C84B H84B 120.3
C85B C84B C83B 119.3(11)
C85B C84B H84B 120.3
C84B C85B H85B 118.7
C84B C85B C86B 122.7(11)
C86B C85B H85B 118.7
C81B C86B H86B 121.0
C85B C86B C81B 118.0(9)
C85B C86B H86B 121.0
C81B C87B H87D 109.5
C81B C87B H87E 109.5
C81B C87B H87F 109.5
H87D C87B H87E 109.5
H87D C87B H87F 109.5
H87E C87B H87F 109.5
C92 C91 C96 118.08(18)
C92 C91 C97 120.21(19)
C96 C91 C97 121.71(19)
C91 C92 H92 119.7
C93 C92 C91 120.63(18)
C93 C92 H92 119.7
C92 C93 H93 119.6
C94 C93 C92 120.81(18)
C94 C93 H93 119.6
C93 C94 H94 120.2
C93 C94 C95 119.57(19)
C95 C94 H94 120.2
C94 C95 H95 120.2
C94 C95 C96 119.61(19)
C96 C95 H95 120.2
C91 C96 H96 119.4
C95 C96 C91 121.29(18)
C95 C96 H96 119.4
C91 C97 H97A 109.5
C91 C97 H97B 109.5
C91 C97 H97C 109.5
H97A C97 H97B 109.5
H97A C97 H97C 109.5
H97B C97 H97C 109.5

loop_
_geom_bond_atom_site_label_1
_geom_bond_atom_site_label_2
_geom_bond_distance
Zr Cl 2.4323(4)
Zr P 2.7629(4)
Zr N1 2.0798(12)
Zr N2 2.0946(12)
Zr N3 2.0729(12)
P C1 1.8207(14)
P C16 1.8265(15)
P C31 1.8283(14)
N1 C7 1.4760(19)
N1 C8 1.4054(19)
N2 C22 1.4782(18)
N2 C23 1.4034(18)
N3 C37 1.4752(18)
N3 C38 1.4033(19)
C1 C2 1.409(2)
C1 C6 1.392(2)
C2 C3 1.396(2)
C2 C7 1.516(2)
C3 H3 0.9500
C3 C4 1.384(2)
C4 H4 0.9500
C4 C5 1.387(2)
C5 H5 0.9500
C5 C6 1.388(2)
C6 H6 0.9500
C7 H7A 0.9900
C7 H7B 0.9900
C8 C9 1.404(2)
C8 C13 1.404(2)
C9 H9 0.9500
C9 C10 1.391(2)
C10 C11 1.396(2)
C10 C14 1.508(2)
C11 H11 0.9500
C11 C12 1.390(2)
C12 C13 1.395(2)
C12 C15 1.511(2)
C13 H13 0.9500
C14 H14A 0.9800
C14 H14B 0.9800
C14 H14C 0.9800
C15 H15A 0.9800
C15 H15B 0.9800
C15 H15C 0.9800
C16 C17 1.408(2)
C16 C21 1.393(2)
C17 C18 1.396(2)
C17 C22 1.521(2)
C18 H18 0.9500
C18 C19 1.382(2)
C19 H19 0.9500
C19 C20 1.386(2)
C20 H20 0.9500
C20 C21 1.387(2)
C21 H21 0.9500
C22 H22A 0.9900
C22 H22B 0.9900
C23 C24 1.399(2)
C23 C28 1.407(2)
C24 H24 0.9500
C24 C25 1.398(2)
C25 C26 1.386(2)
C25 C29 1.511(2)
C26 H26 0.9500
C26 C27 1.398(2)
C27 C28 1.385(2)
C27 C30 1.504(2)
C28 H28 0.9500
C29 H29A 0.9800
C29 H29B 0.9800
C29 H29C 0.9800
C30 H30A 0.9800
C30 H30B 0.9800
C30 H30C 0.9800
C31 C32 1.407(2)
C31 C36 1.396(2)
C32 C33 1.394(2)
C32 C37 1.516(2)
C33 H33 0.9500
C33 C34 1.385(2)
C34 H34 0.9500
C34 C35 1.385(3)
C35 H35 0.9500
C35 C36 1.390(2)
C36 H36 0.9500
C37 H37A 0.9900
C37 H37B 0.9900
C38 C39 1.405(2)
C38 C43 1.401(2)
C39 H39 0.9500
C39 C40 1.387(2)
C40 C41 1.395(2)
C40 C44 1.507(2)
C41 H41 0.9500
C41 C42 1.385(2)
C42 C43 1.394(2)
C42 C45 1.508(2)
C43 H43 0.9500
C44 H44A 0.9800
C44 H44B 0.9800
C44 H44C 0.9800
C45 H45A 0.9800
C45 H45B 0.9800
C45 H45C 0.9800
C81A C82A 1.379(7)
C81A C86A 1.384(8)
C81A C87A 1.498(9)
C82A H82A 0.9500
C82A C83A 1.390(7)
C83A H83A 0.9500
C83A C84A 1.386(11)
C84A H84A 0.9500
C84A C85A 1.399(10)
C85A H85A 0.9500
C85A C86A 1.385(9)
C86A H86A 0.9500
C87A H87A 0.9800
C87A H87B 0.9800
C87A H87C 0.9800
C81B C82B 1.376(9)
C81B C86B 1.389(10)
C81B C87B 1.494(11)
C82B H82B 0.9500
C82B C83B 1.385(8)
C83B H83B 0.9500
C83B C84B 1.398(12)
C84B H84B 0.9500
C84B C85B 1.354(13)
C85B H85B 0.9500
C85B C86B 1.386(12)
C86B H86B 0.9500
C87B H87D 0.9800
C87B H87E 0.9800
C87B H87F 0.9800
C91 C92 1.388(3)
C91 C96 1.392(3)
C91 C97 1.503(3)
C92 H92 0.9500
C92 C93 1.379(3)
C93 H93 0.9500
C93 C94 1.378(3)
C94 H94 0.9500
C94 C95 1.381(3)
C95 H95 0.9500
C95 C96 1.387(3)
C96 H96 0.9500
C97 H97A 0.9800
C97 H97B 0.9800
C97 H97C 0.9800

loop_
_geom_torsion_atom_site_label_1
_geom_torsion_atom_site_label_2
_geom_torsion_atom_site_label_3
_geom_torsion_atom_site_label_4
_geom_torsion
Zr P C1 C2 -26.51(13)
Zr P C1 C6 157.28(11)
Zr P C16 C17 -26.71(12)
Zr P C16 C21 154.68(11)
Zr P C31 C32 -21.59(12)
Zr P C31 C36 159.48(11)
Zr N1 C7 C2 -103.35(11)
Zr N1 C8 C9 6.0(2)
Zr N1 C8 C13 -173.80(11)
Zr N2 C22 C17 -99.07(12)
Zr N2 C23 C24 172.95(11)
Zr N2 C23 C28 -8.6(2)
Zr N3 C37 C32 -102.15(12)
Zr N3 C38 C39 9.7(2)
Zr N3 C38 C43 -168.77(11)
P C1 C2 C3 -173.15(11)
P C1 C2 C7 7.23(18)
P C1 C6 C5 173.80(12)
P C16 C17 C18 -174.87(11)
P C16 C17 C22 4.34(18)
P C16 C21 C20 176.26(12)
P C31 C32 C33 -177.73(11)
P C31 C32 C37 -0.35(18)
P C31 C36 C35 177.25(12)
N1 C8 C9 C10 178.38(14)
N1 C8 C13 C12 179.13(14)
N2 C23 C24 C25 177.53(15)
N2 C23 C28 C27 -177.18(14)
N3 C38 C39 C40 -177.29(15)
N3 C38 C43 C42 176.28(15)
C1 P C16 C17 -149.77(11)
C1 P C16 C21 31.61(14)
C1 P C31 C32 103.50(12)
C1 P C31 C36 -75.43(13)
C1 C2 C3 C4 -1.6(2)
C1 C2 C7 N1 60.67(18)
C2 C1 C6 C5 -2.3(2)
C2 C3 C4 C5 -0.8(2)
C3 C2 C7 N1 -118.95(14)
C3 C4 C5 C6 1.7(2)
C4 C5 C6 C1 -0.2(2)
C6 C1 C2 C3 3.2(2)
C6 C1 C2 C7 -176.46(13)
C7 N1 C8 C9 -167.32(13)
C7 N1 C8 C13 12.9(2)
C7 C2 C3 C4 177.98(14)
C8 N1 C7 C2 71.28(16)
C8 C9 C10 C11 2.4(2)
C8 C9 C10 C14 -177.98(15)
C9 C8 C13 C12 -0.7(2)
C9 C10 C11 C12 -0.5(2)
C10 C11 C12 C13 -1.9(3)
C10 C11 C12 C15 177.78(16)
C11 C12 C13 C8 2.5(2)
C13 C8 C9 C10 -1.8(2)
C14 C10 C11 C12 179.88(16)
C15 C12 C13 C8 -177.18(16)
C16 P C1 C2 96.69(12)
C16 P C1 C6 -79.52(13)
C16 P C31 C32 -145.85(11)
C16 P C31 C36 35.22(14)
C16 C17 C18 C19 -2.4(2)
C16 C17 C22 N2 61.59(18)
C17 C16 C21 C20 -2.3(2)
C17 C18 C19 C20 -0.4(2)
C18 C17 C22 N2 -119.22(14)
C18 C19 C20 C21 2.0(2)
C19 C20 C21 C16 -0.6(2)
C21 C16 C17 C18 3.8(2)
C21 C16 C17 C22 -177.02(13)
C22 N2 C23 C24 -1.2(2)
C22 N2 C23 C28 177.24(13)
C22 C17 C18 C19 178.35(14)
C23 N2 C22 C17 75.89(16)
C23 C24 C25 C26 0.3(2)
C23 C24 C25 C29 -177.38(16)
C24 C23 C28 C27 1.4(2)
C24 C25 C26 C27 0.0(3)
C25 C26 C27 C28 0.4(2)
C25 C26 C27 C30 -177.41(16)
C26 C27 C28 C23 -1.1(2)
C28 C23 C24 C25 -0.9(2)
C29 C25 C26 C27 177.61(16)
C30 C27 C28 C23 176.68(15)
C31 P C1 C2 -151.56(11)
C31 P C1 C6 32.22(14)
C31 P C16 C17 97.40(12)
C31 P C16 C21 -81.21(13)
C31 C32 C33 C34 -0.1(2)
C31 C32 C37 N3 66.84(17)
C32 C31 C36 C35 -1.7(2)
C32 C33 C34 C35 -0.6(2)
C33 C32 C37 N3 -115.82(15)
C33 C34 C35 C36 0.2(2)
C34 C35 C36 C31 1.0(2)
C36 C31 C32 C33 1.2(2)
C36 C31 C32 C37 178.61(13)
C37 N3 C38 C39 -171.94(14)
C37 N3 C38 C43 9.6(2)
C37 C32 C33 C34 -177.54(14)
C38 N3 C37 C32 79.15(17)
C38 C39 C40 C41 0.7(3)
C38 C39 C40 C44 -177.44(16)
C39 C38 C43 C42 -2.2(2)
C39 C40 C41 C42 -1.7(3)
C40 C41 C42 C43 0.8(3)
C40 C41 C42 C45 -179.54(16)
C41 C42 C43 C38 1.2(2)
C43 C38 C39 C40 1.2(2)
C44 C40 C41 C42 176.41(17)
C45 C42 C43 C38 -178.48(15)
C81A C82A C83A C84A 1.3(9)
C82A C81A C86A C85A -1.7(12)
C82A C83A C84A C85A -4.0(11)
C83A C84A C85A C86A 3.9(13)
C84A C85A C86A C81A -1.1(12)
C86A C81A C82A C83A 1.6(11)
C87A C81A C82A C83A -178.9(8)
C87A C81A C86A C85A 178.8(9)
C81B C82B C83B C84B 0.2(11)
C82B C81B C86B C85B 2.4(15)
C82B C83B C84B C85B 1.5(18)
C83B C84B C85B C86B -1(2)
C84B C85B C86B C81B -1(2)
C86B C81B C82B C83B -2.2(12)
C87B C81B C82B C83B -179.2(11)
C87B C81B C86B C85B 179.5(13)
C91 C92 C93 C94 1.0(3)
C92 C91 C96 C95 -0.7(3)
C92 C93 C94 C95 -0.7(3)
C93 C94 C95 C96 -0.3(3)
C94 C95 C96 C91 1.0(3)
C96 C91 C92 C93 -0.3(3)
C97 C91 C92 C93 179.66(17)
C97 C91 C96 C95 179.33(18)

loop_
_platon_squeeze_void_nr
_platon_squeeze_void_average_x
_platon_squeeze_void_average_y
_platon_squeeze_void_average_z
_platon_squeeze_void_volume
_platon_squeeze_void_count_electrons
_platon_squeeze_void_content
1 0.500 0.500 0.500 218 42 'disordered toluene'
